data_7201850
loop_
_publ_author_name
'Peng, Rong'
'Deng, Shi-Ren'
'Li, Mian'
'Li, Dan'
'Li, Zao-Ying'

_publ_section_title
;
 Solvent-dependent copper(i) conformational supramolecular
 pseudo-polymorphs based on a flexible thioether ligand
;
_journal_issue 5
_journal_name_full CrystEngComm
_journal_page_first 590
_journal_paper_doi 10.1039/b717165j
_journal_volume 10
_journal_year 2008
_chemical_formula_moiety 'C16 H14 N2 S3'
_chemical_formula_sum 'C16 H14 N2 S3'
_chemical_formula_weight 330.47
_chemical_name_systematic
;
?
;
_space_group_IT_number 2
_symmetry_cell_setting triclinic
_symmetry_space_group_name_Hall '-P 1'
_symmetry_space_group_name_H-M 'P -1'
_atom_sites_solution_hydrogens geom
_atom_sites_solution_primary direct
_atom_sites_solution_secondary difmap
_audit_creation_method SHELXL-97
_cell_angle_alpha 84.285(3)
_cell_angle_beta 79.070(3)
_cell_angle_gamma 76.170(3)
_cell_formula_units_Z 2
_cell_length_a 7.3357(15)
_cell_length_b 8.5934(17)
_cell_length_c 13.030(3)
_cell_measurement_reflns_used 3309
_cell_measurement_temperature 295(2)
_cell_measurement_theta_max 27.69
_cell_measurement_theta_min 2.44
_cell_volume 781.8(3)
_computing_structure_refinement 'SHELXL-97 (Sheldrick, 1997)'
_computing_structure_solution 'SHELXS-97 (Sheldrick, 1990)'
_diffrn_ambient_temperature 295(2)
_diffrn_measured_fraction_theta_full 0.970
_diffrn_measured_fraction_theta_max 0.970
_diffrn_measurement_device_type 'Bruker Smart Apex CCD'
_diffrn_radiation_monochromator graphite
_diffrn_radiation_source 'fine-focus sealed tube'
_diffrn_radiation_type MoK\a
_diffrn_radiation_wavelength 0.71073
_diffrn_reflns_av_R_equivalents 0.0133
_diffrn_reflns_av_sigmaI/netI 0.0199
_diffrn_reflns_limit_h_max 9
_diffrn_reflns_limit_h_min -9
_diffrn_reflns_limit_k_max 11
_diffrn_reflns_limit_k_min -10
_diffrn_reflns_limit_l_max 16
_diffrn_reflns_limit_l_min -16
_diffrn_reflns_number 6772
_diffrn_reflns_theta_full 27.49
_diffrn_reflns_theta_max 27.49
_diffrn_reflns_theta_min 2.44
_exptl_absorpt_coefficient_mu 0.468
_exptl_absorpt_correction_T_max 0.979
_exptl_absorpt_correction_T_min 0.941
_exptl_absorpt_correction_type empirical
_exptl_absorpt_process_details 'SADABS (Sheldrick, 1996)'
_exptl_crystal_colour colorless
_exptl_crystal_density_diffrn 1.404
_exptl_crystal_density_method 'not measured'
_exptl_crystal_description block
_exptl_crystal_F_000 344
_exptl_crystal_size_max 0.11
_exptl_crystal_size_mid 0.08
_exptl_crystal_size_min 0.06
_refine_diff_density_max 0.271
_refine_diff_density_min -0.285
_refine_diff_density_rms 0.059
_refine_ls_extinction_method none
_refine_ls_goodness_of_fit_ref 1.043
_refine_ls_hydrogen_treatment constr
_refine_ls_matrix_type full
_refine_ls_number_parameters 190
_refine_ls_number_reflns 3485
_refine_ls_number_restraints 0
_refine_ls_restrained_S_all 1.043
_refine_ls_R_factor_all 0.0430
_refine_ls_R_factor_gt 0.0382
_refine_ls_shift/su_max 0.001
_refine_ls_shift/su_mean 0.000
_refine_ls_structure_factor_coef Fsqd
_refine_ls_weighting_details 'calc w=1/[\s^2^(Fo^2^)+(0.0591P)^2^+0.1290P] where P=(Fo^2^+2Fc^2^)/3'
_refine_ls_weighting_scheme calc
_refine_ls_wR_factor_gt 0.0998
_refine_ls_wR_factor_ref 0.1036
_reflns_number_gt 3043
_reflns_number_total 3485
_reflns_threshold_expression >2sigma(I)
_cod_data_source_file b717165j.txt
_cod_data_source_block 1220cm
_cod_original_cell_volume 781.9(3)
_cod_original_sg_symbol_H-M P-1
_cod_database_code 7201850

loop_
_symmetry_equiv_pos_as_xyz
'x, y, z'
'-x, -y, -z'

loop_
_atom_site_label
_atom_site_type_symbol
_atom_site_fract_x
_atom_site_fract_y
_atom_site_fract_z
_atom_site_U_iso_or_equiv
_atom_site_adp_type
_atom_site_occupancy
_atom_site_symmetry_multiplicity
_atom_site_calc_flag
_atom_site_refinement_flags
_atom_site_disorder_assembly
_atom_site_disorder_group
S1 S 1.23772(7) 0.29938(5) -0.00595(3) 0.05198(14) Uani 1 1 d . . .
S2 S 1.33422(7) 0.65288(5) 0.23108(4) 0.05524(14) Uani 1 1 d . . .
S3 S 0.94903(6) 0.27080(6) 0.39155(4) 0.05699(15) Uani 1 1 d . . .
C12 C 0.7243(2) 0.2430(2) 0.45391(12) 0.0445(3) Uani 1 1 d . . .
C7 C 1.2381(2) 0.40748(19) 0.18098(12) 0.0425(3) Uani 1 1 d . . .
C4 C 1.2419(2) -0.02855(19) 0.00909(13) 0.0440(3) Uani 1 1 d . . .
H4 H 1.2508 -0.0338 0.0797 0.053 Uiso 1 1 calc R . .
C10 C 1.0807(2) 0.48809(19) 0.25412(12) 0.0426(3) Uani 1 1 d . . .
C9 C 1.1162(3) 0.6208(2) 0.28801(13) 0.0516(4) Uani 1 1 d . . .
H9 H 1.0311 0.6865 0.3367 0.062 Uiso 1 1 calc R . .
C11 C 0.9000(2) 0.4319(2) 0.29252(13) 0.0468(4) Uani 1 1 d . . .
H11A H 0.8589 0.3935 0.2351 0.056 Uiso 1 1 calc R . .
H11B H 0.7998 0.5195 0.3222 0.056 Uiso 1 1 calc R . .
C5 C 1.2396(2) 0.11431(19) -0.05149(12) 0.0413(3) Uani 1 1 d . . .
C6 C 1.2450(2) 0.25479(19) 0.13233(12) 0.0457(4) Uani 1 1 d . . .
H6A H 1.1373 0.2102 0.1656 0.055 Uiso 1 1 calc R . .
H6B H 1.3612 0.1766 0.1416 0.055 Uiso 1 1 calc R . .
N1 N 1.2198(2) -0.16759(19) -0.13775(12) 0.0551(4) Uani 1 1 d . . .
C13 C 0.7198(3) 0.1334(2) 0.53949(13) 0.0539(4) Uani 1 1 d . . .
H13 H 0.8325 0.0740 0.5594 0.065 Uiso 1 1 calc R . .
C8 C 1.3840(2) 0.4856(2) 0.16165(14) 0.0496(4) Uani 1 1 d . . .
H8 H 1.4974 0.4513 0.1158 0.059 Uiso 1 1 calc R . .
C2 C 1.2227(3) -0.0304(2) -0.19561(14) 0.0570(4) Uani 1 1 d . . .
H2 H 1.2183 -0.0303 -0.2665 0.068 Uiso 1 1 calc R . .
C14 C 0.5465(3) 0.1137(3) 0.59445(15) 0.0636(5) Uani 1 1 d . . .
H14 H 0.5467 0.0392 0.6513 0.076 Uiso 1 1 calc R . .
N2 N 0.3784(3) 0.1941(2) 0.57185(13) 0.0670(5) Uani 1 1 d . . .
C3 C 1.2306(2) -0.1625(2) -0.03760(14) 0.0501(4) Uani 1 1 d . . .
H3 H 1.2305 -0.2566 0.0044 0.060 Uiso 1 1 calc R . .
C16 C 0.5522(3) 0.3238(2) 0.42689(15) 0.0577(4) Uani 1 1 d . . .
H16 H 0.5478 0.3954 0.3685 0.069 Uiso 1 1 calc R . .
C15 C 0.3857(3) 0.2959(3) 0.48885(17) 0.0656(5) Uani 1 1 d . . .
H15 H 0.2706 0.3531 0.4706 0.079 Uiso 1 1 calc R . .
C1 C 1.2318(2) 0.1100(2) -0.15748(13) 0.0512(4) Uani 1 1 d . . .
H1 H 1.2328 0.2018 -0.2018 0.061 Uiso 1 1 calc R . .

loop_
_atom_site_aniso_label
_atom_site_aniso_U_11
_atom_site_aniso_U_22
_atom_site_aniso_U_33
_atom_site_aniso_U_23
_atom_site_aniso_U_13
_atom_site_aniso_U_12
S1 0.0688(3) 0.0409(2) 0.0471(2) -0.00212(17) -0.00382(19) -0.0191(2)
S2 0.0669(3) 0.0474(3) 0.0579(3) -0.00426(19) -0.0090(2) -0.0261(2)
S3 0.0433(2) 0.0641(3) 0.0608(3) 0.0138(2) -0.00711(19) -0.0153(2)
C12 0.0478(9) 0.0464(8) 0.0414(8) -0.0083(7) -0.0022(6) -0.0164(7)
C7 0.0461(8) 0.0404(8) 0.0414(8) -0.0020(6) -0.0035(6) -0.0138(6)
C4 0.0424(8) 0.0430(8) 0.0448(8) -0.0041(6) -0.0037(6) -0.0086(6)
C10 0.0462(8) 0.0403(8) 0.0405(8) -0.0010(6) -0.0045(6) -0.0108(6)
C9 0.0613(10) 0.0447(9) 0.0479(9) -0.0072(7) -0.0028(7) -0.0136(8)
C11 0.0438(8) 0.0469(9) 0.0469(8) -0.0003(7) -0.0026(7) -0.0099(7)
C5 0.0354(7) 0.0425(8) 0.0451(8) -0.0059(6) -0.0012(6) -0.0100(6)
C6 0.0509(9) 0.0413(8) 0.0438(8) -0.0042(6) 0.0016(7) -0.0149(7)
N1 0.0517(8) 0.0537(9) 0.0616(9) -0.0159(7) -0.0036(7) -0.0149(7)
C13 0.0629(11) 0.0476(9) 0.0476(9) -0.0045(7) -0.0002(8) -0.0120(8)
C8 0.0506(9) 0.0463(9) 0.0520(9) -0.0055(7) 0.0005(7) -0.0175(7)
C2 0.0575(11) 0.0708(12) 0.0454(9) -0.0123(8) -0.0038(7) -0.0200(9)
C14 0.0811(14) 0.0595(11) 0.0488(10) -0.0049(8) 0.0084(9) -0.0279(10)
N2 0.0655(11) 0.0792(12) 0.0593(10) -0.0151(9) 0.0088(8) -0.0328(9)
C3 0.0450(9) 0.0421(9) 0.0601(10) -0.0048(7) -0.0024(7) -0.0082(7)
C16 0.0530(10) 0.0702(12) 0.0541(10) 0.0037(9) -0.0112(8) -0.0234(9)
C15 0.0494(10) 0.0835(14) 0.0686(12) -0.0119(11) -0.0075(9) -0.0231(10)
C1 0.0553(10) 0.0536(10) 0.0443(8) 0.0006(7) -0.0036(7) -0.0169(8)

loop_
_atom_type_symbol
_atom_type_description
_atom_type_scat_dispersion_real
_atom_type_scat_dispersion_imag
_atom_type_scat_source
C C 0.0033 0.0016 'International Tables Vol C Tables 4.2.6.8 and 6.1.1.4'
H H 0.0000 0.0000 'International Tables Vol C Tables 4.2.6.8 and 6.1.1.4'
N N 0.0061 0.0033 'International Tables Vol C Tables 4.2.6.8 and 6.1.1.4'
S S 0.1246 0.1234 'International Tables Vol C Tables 4.2.6.8 and 6.1.1.4'

loop_
_geom_angle_atom_site_label_1
_geom_angle_atom_site_label_2
_geom_angle_atom_site_label_3
_geom_angle
_geom_angle_site_symmetry_1
_geom_angle_site_symmetry_3
_geom_angle_publ_flag
C5 S1 C6 103.59(8) . . ?
C8 S2 C9 91.73(8) . . ?
C12 S3 C11 104.93(8) . . ?
C16 C12 C13 117.44(16) . . ?
C16 C12 S3 125.61(14) . . ?
C13 C12 S3 116.93(14) . . ?
C8 C7 C10 111.69(14) . . ?
C8 C7 C6 123.64(15) . . ?
C10 C7 C6 124.66(14) . . ?
C3 C4 C5 118.67(15) . . ?
C3 C4 H4 120.7 . . ?
C5 C4 H4 120.7 . . ?
C9 C10 C7 111.93(14) . . ?
C9 C10 C11 123.22(15) . . ?
C7 C10 C11 124.82(14) . . ?
C10 C9 S2 112.37(13) . . ?
C10 C9 H9 123.8 . . ?
S2 C9 H9 123.8 . . ?
C10 C11 S3 107.38(11) . . ?
C10 C11 H11A 110.2 . . ?
S3 C11 H11A 110.2 . . ?
C10 C11 H11B 110.2 . . ?
S3 C11 H11B 110.2 . . ?
H11A C11 H11B 108.5 . . ?
C4 C5 C1 116.82(15) . . ?
C4 C5 S1 125.80(12) . . ?
C1 C5 S1 117.35(13) . . ?
C7 C6 S1 108.41(11) . . ?
C7 C6 H6A 110.0 . . ?
S1 C6 H6A 110.0 . . ?
C7 C6 H6B 110.0 . . ?
S1 C6 H6B 110.0 . . ?
H6A C6 H6B 108.4 . . ?
C3 N1 C2 115.52(15) . . ?
C14 C13 C12 119.12(18) . . ?
C14 C13 H13 120.4 . . ?
C12 C13 H13 120.4 . . ?
C7 C8 S2 112.25(13) . . ?
C7 C8 H8 123.9 . . ?
S2 C8 H8 123.9 . . ?
N1 C2 C1 124.38(17) . . ?
N1 C2 H2 117.8 . . ?
C1 C2 H2 117.8 . . ?
N2 C14 C13 124.51(19) . . ?
N2 C14 H14 117.7 . . ?
C13 C14 H14 117.7 . . ?
C15 N2 C14 115.46(17) . . ?
N1 C3 C4 125.11(16) . . ?
N1 C3 H3 117.4 . . ?
C4 C3 H3 117.4 . . ?
C12 C16 C15 118.50(18) . . ?
C12 C16 H16 120.8 . . ?
C15 C16 H16 120.8 . . ?
N2 C15 C16 124.9(2) . . ?
N2 C15 H15 117.5 . . ?
C16 C15 H15 117.5 . . ?
C2 C1 C5 119.45(17) . . ?
C2 C1 H1 120.3 . . ?
C5 C1 H1 120.3 . . ?

loop_
_geom_bond_atom_site_label_1
_geom_bond_atom_site_label_2
_geom_bond_distance
_geom_bond_site_symmetry_2
_geom_bond_publ_flag
S1 C5 1.7482(16) . ?
S1 C6 1.8126(17) . ?
S2 C8 1.7033(18) . ?
S2 C9 1.7045(18) . ?
S3 C12 1.7543(16) . ?
S3 C11 1.8149(17) . ?
C12 C16 1.378(3) . ?
C12 C13 1.387(2) . ?
C7 C8 1.366(2) . ?
C7 C10 1.433(2) . ?
C7 C6 1.499(2) . ?
C4 C3 1.381(2) . ?
C4 C5 1.390(2) . ?
C4 H4 0.9300 . ?
C10 C9 1.359(2) . ?
C10 C11 1.499(2) . ?
C9 H9 0.9300 . ?
C11 H11A 0.9700 . ?
C11 H11B 0.9700 . ?
C5 C1 1.398(2) . ?
C6 H6A 0.9700 . ?
C6 H6B 0.9700 . ?
N1 C3 1.328(2) . ?
N1 C2 1.337(3) . ?
C13 C14 1.375(3) . ?
C13 H13 0.9300 . ?
C8 H8 0.9300 . ?
C2 C1 1.371(3) . ?
C2 H2 0.9300 . ?
C14 N2 1.332(3) . ?
C14 H14 0.9300 . ?
N2 C15 1.323(3) . ?
C3 H3 0.9300 . ?
C16 C15 1.389(3) . ?
C16 H16 0.9300 . ?
C15 H15 0.9300 . ?
C1 H1 0.9300 . ?

loop_
_geom_torsion_atom_site_label_1
_geom_torsion_atom_site_label_2
_geom_torsion_atom_site_label_3
_geom_torsion_atom_site_label_4
_geom_torsion
_geom_torsion_site_symmetry_1
_geom_torsion_site_symmetry_2
_geom_torsion_site_symmetry_3
_geom_torsion_site_symmetry_4
_geom_torsion_publ_flag
C11 S3 C12 C16 2.93(18) . . . . ?
C11 S3 C12 C13 -175.20(13) . . . . ?
C8 C7 C10 C9 -1.2(2) . . . . ?
C6 C7 C10 C9 177.91(15) . . . . ?
C8 C7 C10 C11 -179.24(15) . . . . ?
C6 C7 C10 C11 -0.1(2) . . . . ?
C7 C10 C9 S2 1.35(19) . . . . ?
C11 C10 C9 S2 179.44(12) . . . . ?
C8 S2 C9 C10 -0.91(14) . . . . ?
C9 C10 C11 S3 -99.35(17) . . . . ?
C7 C10 C11 S3 78.49(17) . . . . ?
C12 S3 C11 C10 166.67(11) . . . . ?
C3 C4 C5 C1 -2.0(2) . . . . ?
C3 C4 C5 S1 175.84(12) . . . . ?
C6 S1 C5 C4 1.26(16) . . . . ?
C6 S1 C5 C1 179.04(12) . . . . ?
C8 C7 C6 S1 -69.56(19) . . . . ?
C10 C7 C6 S1 111.45(15) . . . . ?
C5 S1 C6 C7 -178.32(11) . . . . ?
C16 C12 C13 C14 -1.8(3) . . . . ?
S3 C12 C13 C14 176.53(14) . . . . ?
C10 C7 C8 S2 0.50(19) . . . . ?
C6 C7 C8 S2 -178.61(12) . . . . ?
C9 S2 C8 C7 0.21(15) . . . . ?
C3 N1 C2 C1 -1.4(3) . . . . ?
C12 C13 C14 N2 -0.4(3) . . . . ?
C13 C14 N2 C15 1.5(3) . . . . ?
C2 N1 C3 C4 0.8(3) . . . . ?
C5 C4 C3 N1 0.9(3) . . . . ?
C13 C12 C16 C15 2.6(3) . . . . ?
S3 C12 C16 C15 -175.55(15) . . . . ?
C14 N2 C15 C16 -0.6(3) . . . . ?
C12 C16 C15 N2 -1.4(3) . . . . ?
N1 C2 C1 C5 0.3(3) . . . . ?
C4 C5 C1 C2 1.4(2) . . . . ?
S1 C5 C1 C2 -176.57(14) . . . . ?

loop_
_cod_related_entry_id
_cod_related_entry_database
_cod_related_entry_code
1 ChemSpider 21118094
